data_2208888
loop_
_publ_author_name
'Feng Li'
'Han-Dong Yin'
'Jun Zhai'
'Da-Qi Wang'

_publ_section_title
(Morpholine-1-dithiocarboxylato-\k^2^<i>S</i>,<i>S</i>')bis(piperidine-1-dithiocarboxylato-\k^2^<i>S</i>,<i>S</i>')bismuth(III)
_journal_coeditor_code HB2024
_journal_issue 5
_journal_name_full 'Acta Crystallographica Section E'
_journal_page_first m1083
_journal_page_last m1085
_journal_paper_doi 10.1107/S1600536806013626
_journal_volume 62
_journal_year 2006
_chemical_formula_iupac '[Bi (C5 H8 N O S2) (C6 H10 N S2)2]'
_chemical_formula_moiety 'C17 H28 Bi N3 O S6'
_chemical_formula_sum 'C17 H28 Bi N3 O S6'
_chemical_formula_weight 691.76
_chemical_name_systematic
;
(Morpholine-1-dithiocarboxylato-\k^2^S,S')bis(piperidine-1-
dithiocarboxylato-\k^2^S,S')bismuth(III)
;
_space_group_IT_number 14
_symmetry_cell_setting monoclinic
_symmetry_space_group_name_Hall '-P 2ybc'
_symmetry_space_group_name_H-M 'P 1 21/c 1'
_atom_sites_solution_hydrogens geom
_atom_sites_solution_primary direct
_atom_sites_solution_secondary difmap
_audit_creation_method SHELXL-97
_cell_angle_alpha 90.00
_cell_angle_beta 94.785(4)
_cell_angle_gamma 90.00
_cell_formula_units_Z 4
_cell_length_a 13.169(4)
_cell_length_b 20.089(6)
_cell_length_c 9.319(3)
_cell_measurement_reflns_used 4590
_cell_measurement_temperature 298(2)
_cell_measurement_theta_max 25.44
_cell_measurement_theta_min 2.42
_cell_volume 2456.8(13)
_computing_cell_refinement 'SAINT (Siemens, 1996)'
_computing_data_collection 'SMART (Siemens, 1996)'
_computing_data_reduction SAINT
_computing_molecular_graphics 'SHELXTL (Sheldrick, 1997b)'
_computing_publication_material SHELXTL
_computing_structure_refinement 'SHELXL97 (Sheldrick, 1997a)'
_computing_structure_solution 'SHELXS97 (Sheldrick, 1997a)'
_diffrn_ambient_temperature 298(2)
_diffrn_measured_fraction_theta_full 0.998
_diffrn_measured_fraction_theta_max 0.998
_diffrn_measurement_device_type 'Siemens SMART CCD'
_diffrn_measurement_method '\f and \w'
_diffrn_radiation_monochromator graphite
_diffrn_radiation_source 'fine-focus sealed tube'
_diffrn_radiation_type MoK\a
_diffrn_radiation_wavelength 0.71073
_diffrn_reflns_av_R_equivalents 0.0651
_diffrn_reflns_av_sigmaI/netI 0.0720
_diffrn_reflns_limit_h_max 15
_diffrn_reflns_limit_h_min -15
_diffrn_reflns_limit_k_max 17
_diffrn_reflns_limit_k_min -23
_diffrn_reflns_limit_l_max 11
_diffrn_reflns_limit_l_min -10
_diffrn_reflns_number 12666
_diffrn_reflns_theta_full 25.01
_diffrn_reflns_theta_max 25.01
_diffrn_reflns_theta_min 1.85
_diffrn_standards_decay_% 0
_exptl_absorpt_coefficient_mu 7.700
_exptl_absorpt_correction_T_max 0.186
_exptl_absorpt_correction_T_min 0.163
_exptl_absorpt_correction_type multi-scan
_exptl_absorpt_process_details '(SADABS; Sheldrick, 1996)'
_exptl_crystal_colour orange--red
_exptl_crystal_density_diffrn 1.870
_exptl_crystal_density_method 'not measured'
_exptl_crystal_description block
_exptl_crystal_F_000 1352
_exptl_crystal_size_max 0.37
_exptl_crystal_size_mid 0.35
_exptl_crystal_size_min 0.33
_refine_diff_density_max 1.134
_refine_diff_density_min -0.810
_refine_ls_extinction_method none
_refine_ls_goodness_of_fit_ref 1.008
_refine_ls_hydrogen_treatment constr
_refine_ls_matrix_type full
_refine_ls_number_parameters 254
_refine_ls_number_reflns 4325
_refine_ls_number_restraints 151
_refine_ls_restrained_S_all 1.010
_refine_ls_R_factor_all 0.0558
_refine_ls_R_factor_gt 0.0361
_refine_ls_shift/su_max 0.001
_refine_ls_shift/su_mean 0.000
_refine_ls_structure_factor_coef Fsqd
_refine_ls_weighting_details 'calc w=1/[\s^2^(Fo^2^)+(0.0354P)^2^+0.3861P] where P=(Fo^2^+2Fc^2^)/3'
_refine_ls_weighting_scheme calc
_refine_ls_wR_factor_gt 0.0817
_refine_ls_wR_factor_ref 0.0912
_reflns_number_gt 3309
_reflns_number_total 4325
_reflns_threshold_expression I>2\s(I)
_cod_data_source_file hb2024.cif
_cod_data_source_block I
_cod_depositor_comments
;
The following automatic conversions were performed:
'_symmetry_cell_setting' value 'Monoclinic' changed to 'monoclinic'
according to '/home/saulius/struct/CIF-dictionaries/cif_core.dic'
dictionary named 'cif_core.dic' version 2.4.1 from 2010-06-29.

Automatic conversion script
Id: cif_fix_enum 1527 2010-12-29 10:47:43Z saulius 

The following automatic conversions were performed:

'_symmetry_cell_setting' value 'Monoclinic' changed to 'monoclinic'
according to /home/saulius/struct/CIF-dictionaries/cif_core.dic
dictionary named 'cif_core.dic' version 2.4.1 from 2010-06-29.

Automatic conversion script
Id: cif_fix_values 1715 2011-07-08 13:25:40Z adriana 
;
_cod_original_cell_volume 2456.9(13)
_cod_original_sg_symbol_H-M 'P 21/c'
_cod_database_code 2208888
_cod_database_fobs_code 2208888

loop_
_symmetry_equiv_pos_as_xyz
'x, y, z'
'-x, y+1/2, -z+1/2'
'-x, -y, -z'
'x, -y-1/2, z-1/2'

loop_
_atom_site_type_symbol
_atom_site_label
_atom_site_fract_x
_atom_site_fract_y
_atom_site_fract_z
_atom_site_U_iso_or_equiv
_atom_site_adp_type
_atom_site_calc_flag
_atom_site_refinement_flags
_atom_site_occupancy
_atom_site_disorder_assembly
_atom_site_disorder_group
Bi Bi1 0.151713(19) 0.039582(12) 0.61754(3) 0.04024(11) Uani d U 1 . .
S S1 0.32555(13) 0.00883(8) 0.5239(2) 0.0470(4) Uani d . 1 . .
S S2 0.18431(14) -0.10085(8) 0.5876(2) 0.0528(5) Uani d . 1 . .
S S3 0.24630(18) 0.01276(9) 0.8960(2) 0.0618(5) Uani d U 1 . .
S S4 0.23345(17) 0.14814(9) 0.7719(2) 0.0632(6) Uani d U 1 . .
S S5 0.13976(15) 0.14869(8) 0.4308(2) 0.0557(5) Uani d . 1 . .
S S6 0.07269(13) 0.01703(8) 0.31623(19) 0.0432(4) Uani d . 1 . .
O O1 -0.1004(5) 0.1973(3) -0.0212(7) 0.081(2) Uani d PU 0.63(3) A 1
C C10' -0.1004(5) 0.1973(3) -0.0212(7) 0.081(2) Uani d P 0.37(3) A 2
H H10A -0.1682 0.2153 -0.0431 0.097 Uiso calc PR 0.37(3) A 2
H H10B -0.0614 0.2051 -0.1033 0.097 Uiso calc PR 0.37(3) A 2
N N1 0.3547(4) -0.1175(3) 0.4566(6) 0.0457(14) Uani d . 1 . .
N N2 0.3019(5) 0.1215(3) 1.0404(6) 0.0579(16) Uani d . 1 . .
N N3 0.0446(5) 0.1312(3) 0.1718(7) 0.0553(16) Uani d . 1 . .
C C1 0.2937(5) -0.0751(3) 0.5176(7) 0.0413(15) Uani d . 1 . .
C C2 0.3292(6) -0.1877(3) 0.4330(8) 0.0587(17) Uani d U 1 . .
H H2A 0.2723 -0.1997 0.4875 0.070 Uiso calc R 1 . .
H H2B 0.3870 -0.2153 0.4658 0.070 Uiso calc R 1 . .
C C3 0.3022(7) -0.1991(4) 0.2784(8) 0.0694(19) Uani d U 1 . .
H H3A 0.2408 -0.1744 0.2481 0.083 Uiso calc R 1 . .
H H3B 0.2883 -0.2460 0.2619 0.083 Uiso calc R 1 . .
C C4 0.3859(7) -0.1777(4) 0.1920(9) 0.072(2) Uani d U 1 . .
H H4A 0.3645 -0.1828 0.0904 0.086 Uiso calc R 1 . .
H H4B 0.4447 -0.2060 0.2142 0.086 Uiso calc R 1 . .
C C5 0.4150(7) -0.1072(4) 0.2216(9) 0.076(2) Uani d U 1 . .
H H5A 0.3589 -0.0783 0.1883 0.091 Uiso calc R 1 . .
H H5B 0.4732 -0.0958 0.1692 0.091 Uiso calc R 1 . .
C C6 0.4410(5) -0.0963(4) 0.3789(8) 0.058(2) Uani d . 1 . .
H H6A 0.5012 -0.1218 0.4111 0.070 Uiso calc R 1 . .
H H6B 0.4553 -0.0496 0.3974 0.070 Uiso calc R 1 . .
C C7 0.2656(5) 0.0967(3) 0.9154(7) 0.0467(16) Uani d U 1 . .
C C8 0.3384(7) 0.0812(4) 1.1649(9) 0.075(3) Uani d . 1 A .
H H8A 0.3256 0.0345 1.1445 0.090 Uiso calc R 1 . .
H H8B 0.3024 0.0935 1.2477 0.090 Uiso calc R 1 . .
C C9 0.4504(7) 0.0927(5) 1.1970(11) 0.094(2) Uani d U 1 . .
H H9A 0.4864 0.0784 1.1157 0.112 Uiso calc R 1 A 1
H H9B 0.4752 0.0667 1.2803 0.112 Uiso calc R 1 A 1
C C10 0.4713(6) 0.1664(4) 1.2266(10) 0.103(2) Uani d PU 0.63(3) A 1
H H10C 0.4412 0.1798 1.3135 0.124 Uiso calc PR 0.63(3) A 1
H H10D 0.5442 0.1740 1.2404 0.124 Uiso calc PR 0.63(3) A 1
O O1' 0.4713(6) 0.1664(4) 1.2266(10) 0.103(2) Uani d PU 0.37(3) A 2
C C11 0.4260(7) 0.2067(4) 1.0998(11) 0.089(2) Uani d U 1 . .
H H11A 0.4355 0.2537 1.1208 0.107 Uiso calc R 1 A 1
H H11B 0.4618 0.1964 1.0158 0.107 Uiso calc R 1 A 1
C C12 0.3177(6) 0.1933(3) 1.0678(9) 0.061(2) Uani d . 1 A .
H H12A 0.2920 0.2186 0.9838 0.073 Uiso calc R 1 . .
H H12B 0.2805 0.2070 1.1484 0.073 Uiso calc R 1 . .
C C13 0.0799(5) 0.1023(3) 0.2936(7) 0.0420(16) Uani d . 1 . .
C C14 -0.0061(6) 0.0959(4) 0.0481(9) 0.0684(18) Uani d U 1 A .
H H14A -0.0149 0.0495 0.0727 0.082 Uiso calc R 1 . .
H H14B 0.0361 0.0979 -0.0323 0.082 Uiso calc R 1 . .
C C15 -0.1068(7) 0.1262(4) 0.0059(10) 0.0767(19) Uani d U 1 . .
H H15A -0.1367 0.1044 -0.0803 0.092 Uiso calc R 1 A 1
H H15B -0.1515 0.1188 0.0819 0.092 Uiso calc R 1 A 1
C C16 -0.0511(7) 0.2307(4) 0.1063(10) 0.0748(19) Uani d U 1 . .
H H16A -0.0932 0.2255 0.1862 0.090 Uiso calc R 1 A 1
H H16B -0.0456 0.2779 0.0866 0.090 Uiso calc R 1 A 1
C C17 0.0514(6) 0.2036(3) 0.1476(10) 0.0703(19) Uani d U 1 A .
H H17A 0.0801 0.2252 0.2348 0.084 Uiso calc R 1 . .
H H17B 0.0958 0.2124 0.0718 0.084 Uiso calc R 1 . .

loop_
_atom_site_aniso_label
_atom_site_aniso_U_11
_atom_site_aniso_U_22
_atom_site_aniso_U_33
_atom_site_aniso_U_12
_atom_site_aniso_U_13
_atom_site_aniso_U_23
Bi1 0.04103(16) 0.03614(16) 0.04321(18) -0.00312(11) 0.00148(11) -0.00520(12)
S1 0.0404(10) 0.0370(9) 0.0637(12) -0.0065(8) 0.0053(9) -0.0012(9)
S2 0.0541(11) 0.0377(9) 0.0689(12) -0.0098(8) 0.0199(10) -0.0041(9)
S3 0.0939(16) 0.0336(9) 0.0548(11) -0.0118(10) -0.0120(10) 0.0025(9)
S4 0.0996(16) 0.0348(9) 0.0510(11) -0.0103(10) -0.0184(11) 0.0031(9)
S5 0.0705(13) 0.0366(9) 0.0572(12) -0.0032(9) -0.0119(10) -0.0042(9)
S6 0.0457(10) 0.0345(8) 0.0487(10) -0.0003(8) -0.0014(8) -0.0040(8)
O1 0.088(4) 0.057(3) 0.092(4) 0.001(3) -0.028(3) 0.014(3)
C10' 0.088(4) 0.057(3) 0.092(4) 0.001(3) -0.028(3) 0.014(3)
N1 0.041(3) 0.038(3) 0.059(4) 0.000(3) 0.009(3) -0.007(3)
N2 0.081(5) 0.044(3) 0.046(4) -0.016(3) -0.012(3) 0.002(3)
N3 0.069(4) 0.037(3) 0.059(4) 0.001(3) -0.006(3) 0.007(3)
C1 0.048(4) 0.037(3) 0.038(4) 0.001(3) -0.004(3) 0.002(3)
C2 0.074(4) 0.042(3) 0.062(4) 0.002(3) 0.016(4) -0.002(3)
C3 0.085(5) 0.053(4) 0.069(4) -0.011(4) 0.000(4) -0.003(4)
C4 0.100(5) 0.062(4) 0.056(4) -0.009(4) 0.019(4) -0.013(4)
C5 0.092(5) 0.074(4) 0.063(4) -0.009(4) 0.018(4) 0.001(4)
C6 0.029(4) 0.060(4) 0.086(6) 0.001(3) 0.008(4) -0.010(4)
C7 0.061(4) 0.035(3) 0.044(4) -0.003(3) -0.001(3) -0.004(3)
C8 0.105(7) 0.061(5) 0.054(5) -0.021(5) -0.019(5) 0.007(4)
C9 0.083(5) 0.083(5) 0.110(5) -0.007(4) -0.019(4) 0.026(5)
C10 0.088(4) 0.094(4) 0.121(5) -0.025(4) -0.028(4) 0.019(4)
O1' 0.088(4) 0.094(4) 0.121(5) -0.025(4) -0.028(4) 0.019(4)
C11 0.078(5) 0.075(5) 0.110(5) -0.026(4) -0.019(4) 0.016(4)
C12 0.075(6) 0.047(4) 0.060(5) -0.008(4) -0.005(4) -0.013(4)
C13 0.044(4) 0.036(4) 0.046(4) -0.002(3) 0.003(3) -0.003(3)
C14 0.082(4) 0.048(3) 0.071(4) 0.005(3) -0.020(4) 0.000(3)
C15 0.087(4) 0.052(3) 0.086(4) -0.007(4) -0.022(4) 0.010(4)
C16 0.085(4) 0.046(3) 0.090(4) -0.002(3) -0.014(4) 0.009(4)
C17 0.079(4) 0.048(3) 0.079(4) -0.010(3) -0.017(4) 0.010(3)

loop_
_atom_type_symbol
_atom_type_description
_atom_type_scat_dispersion_real
_atom_type_scat_dispersion_imag
_atom_type_scat_source
C C 0.0033 0.0016 'International Tables Vol C Tables 4.2.6.8 and 6.1.1.4'
H H 0.0000 0.0000 'International Tables Vol C Tables 4.2.6.8 and 6.1.1.4'
N N 0.0061 0.0033 'International Tables Vol C Tables 4.2.6.8 and 6.1.1.4'
Bi Bi -4.1077 10.2566 'International Tables Vol C Tables 4.2.6.8 and 6.1.1.4'
S S 0.1246 0.1234 'International Tables Vol C Tables 4.2.6.8 and 6.1.1.4'
O O 0.0106 0.0060 'International Tables Vol C Tables 4.2.6.8 and 6.1.1.4'

loop_
_geom_angle_atom_site_label_1
_geom_angle_atom_site_label_2
_geom_angle_atom_site_label_3
_geom_angle
_geom_angle_publ_flag
S1 Bi1 S4 92.66(6) y
S1 Bi1 S5 89.00(6) y
S4 Bi1 S5 72.90(6) y
S1 Bi1 S3 85.99(7) y
S4 Bi1 S3 63.50(5) y
S5 Bi1 S3 135.77(5) y
S1 Bi1 S2 65.77(5) y
S4 Bi1 S2 140.07(6) y
S5 Bi1 S2 135.33(6) y
S3 Bi1 S2 81.05(6) y
S1 Bi1 S6 83.92(6) y
S4 Bi1 S6 134.78(5) y
S5 Bi1 S6 61.99(5) y
S3 Bi1 S6 159.42(6) y
S2 Bi1 S6 78.46(5) y
C1 S1 Bi1 91.4(2) ?
C1 S2 Bi1 83.0(2) ?
C7 S3 Bi1 87.7(2) ?
C7 S4 Bi1 89.5(2) ?
C13 S5 Bi1 92.1(2) ?
C13 S6 Bi1 86.9(2) ?
C15 O1 C16 109.7(6) ?
C1 N1 C6 123.2(5) ?
C1 N1 C2 122.8(6) ?
C6 N1 C2 112.7(6) ?
C7 N2 C8 124.2(6) ?
C7 N2 C12 123.9(6) ?
C8 N2 C12 111.8(6) ?
C13 N3 C14 124.5(6) ?
C13 N3 C17 122.8(6) ?
C14 N3 C17 112.7(6) ?
N1 C1 S2 121.8(5) ?
N1 C1 S1 118.9(5) ?
S2 C1 S1 119.3(4) ?
N1 C2 C3 109.3(6) ?
N1 C2 H2A 109.8 ?
C3 C2 H2A 109.8 ?
N1 C2 H2B 109.8 ?
C3 C2 H2B 109.8 ?
H2A C2 H2B 108.3 ?
C2 C3 C4 110.9(7) ?
C2 C3 H3A 109.5 ?
C4 C3 H3A 109.5 ?
C2 C3 H3B 109.5 ?
C4 C3 H3B 109.5 ?
H3A C3 H3B 108.0 ?
C3 C4 C5 111.5(7) ?
C3 C4 H4A 109.3 ?
C5 C4 H4A 109.3 ?
C3 C4 H4B 109.3 ?
C5 C4 H4B 109.3 ?
H4A C4 H4B 108.0 ?
C4 C5 C6 110.9(7) ?
C4 C5 H5A 109.5 ?
C6 C5 H5A 109.5 ?
C4 C5 H5B 109.5 ?
C6 C5 H5B 109.5 ?
H5A C5 H5B 108.1 ?
N1 C6 C5 108.6(6) ?
N1 C6 H6A 110.0 ?
C5 C6 H6A 110.0 ?
N1 C6 H6B 110.0 ?
C5 C6 H6B 110.0 ?
H6A C6 H6B 108.3 ?
N2 C7 S3 120.3(5) ?
N2 C7 S4 120.6(5) ?
S3 C7 S4 119.1(4) ?
N2 C8 C9 109.0(7) ?
N2 C8 H8A 109.9 ?
C9 C8 H8A 109.9 ?
N2 C8 H8B 109.9 ?
C9 C8 H8B 109.9 ?
H8A C8 H8B 108.3 ?
C8 C9 C10 110.2(8) ?
C8 C9 H9A 109.6 ?
C10 C9 H9A 109.6 ?
C8 C9 H9B 109.6 ?
C10 C9 H9B 109.6 ?
H9A C9 H9B 108.1 ?
C11 C10 C9 109.0(8) ?
C11 C10 H10C 109.9 ?
C9 C10 H10C 109.9 ?
C11 C10 H10D 109.9 ?
C9 C10 H10D 109.9 ?
H10C C10 H10D 108.3 ?
C12 C11 C10 112.1(7) ?
C12 C11 H11A 109.2 ?
C10 C11 H11A 109.2 ?
C12 C11 H11B 109.2 ?
C10 C11 H11B 109.2 ?
H11A C11 H11B 107.9 ?
C11 C12 N2 109.7(7) ?
C11 C12 H12A 109.7 ?
N2 C12 H12A 109.7 ?
C11 C12 H12B 109.7 ?
N2 C12 H12B 109.7 ?
H12A C12 H12B 108.2 ?
N3 C13 S5 120.4(5) ?
N3 C13 S6 121.3(5) ?
S5 C13 S6 118.2(4) ?
N3 C14 C15 110.4(7) ?
N3 C14 H14A 109.6 ?
C15 C14 H14A 109.6 ?
N3 C14 H14B 109.6 ?
C15 C14 H14B 109.6 ?
H14A C14 H14B 108.1 ?
O1 C15 C14 112.7(7) ?
O1 C15 H15A 109.1 ?
C14 C15 H15A 109.1 ?
O1 C15 H15B 109.1 ?
C14 C15 H15B 109.1 ?
H15A C15 H15B 107.8 ?
O1 C16 C17 112.0(7) ?
O1 C16 H16A 109.2 ?
C17 C16 H16A 109.2 ?
O1 C16 H16B 109.2 ?
C17 C16 H16B 109.2 ?
H16A C16 H16B 107.9 ?
C16 C17 N3 109.7(7) ?
C16 C17 H17A 109.7 ?
N3 C17 H17A 109.7 ?
C16 C17 H17B 109.7 ?
N3 C17 H17B 109.7 ?
H17A C17 H17B 108.2 ?

loop_
_geom_bond_atom_site_label_1
_geom_bond_atom_site_label_2
_geom_bond_distance
_geom_bond_publ_flag
Bi1 S1 2.5920(18) y
Bi1 S4 2.7793(19) y
Bi1 S5 2.7948(19) y
Bi1 S3 2.835(2) y
Bi1 S2 2.8707(19) y
Bi1 S6 2.947(2) y
S1 C1 1.737(6) n
S2 C1 1.710(7) n
S3 C7 1.713(6) n
S4 C7 1.715(7) n
S5 C13 1.720(7) n
S6 C13 1.729(6) n
O1 C15 1.453(9) ?
O1 C16 1.468(10) ?
N1 C1 1.331(8) ?
N1 C6 1.460(8) ?
N1 C2 1.462(8) ?
N2 C7 1.319(8) ?
N2 C8 1.463(9) ?
N2 C12 1.475(8) ?
N3 C13 1.325(8) ?
N3 C14 1.465(9) ?
N3 C17 1.477(8) ?
C2 C3 1.472(11) ?
C2 H2A 0.9700 ?
C2 H2B 0.9700 ?
C3 C4 1.482(10) ?
C3 H3A 0.9700 ?
C3 H3B 0.9700 ?
C4 C5 1.488(10) ?
C4 H4A 0.9700 ?
C4 H4B 0.9700 ?
C5 C6 1.493(10) ?
C5 H5A 0.9700 ?
C5 H5B 0.9700 ?
C6 H6A 0.9700 ?
C6 H6B 0.9700 ?
C8 C9 1.499(12) ?
C8 H8A 0.9700 ?
C8 H8B 0.9700 ?
C9 C10 1.525(12) ?
C9 H9A 0.9700 ?
C9 H9B 0.9700 ?
C10 C11 1.514(12) ?
C10 H10C 0.9700 ?
C10 H10D 0.9700 ?
C11 C12 1.458(11) ?
C11 H11A 0.9700 ?
C11 H11B 0.9700 ?
C12 H12A 0.9700 ?
C12 H12B 0.9700 ?
C14 C15 1.483(10) ?
C14 H14A 0.9700 ?
C14 H14B 0.9700 ?
C15 H15A 0.9700 ?
C15 H15B 0.9700 ?
C16 C17 1.476(11) ?
C16 H16A 0.9700 ?
C16 H16B 0.9700 ?
C17 H17A 0.9700 ?
C17 H17B 0.9700 ?
